data_4316254
loop_
_publ_author_name
'Florian Blasberg'
'Jan W. Bats'
'Michael Bolte'
'Hans-Wolfram Lerner'
'Matthias Wagner'

_publ_contact_author
;
      Dr. Michael Bolte
      Institut f\"ur Anorganische Chemie
      J. W. Goethe-Universit\"at
      Max-von-Laue-Str. 7
      60438 Frankfurt/Main
      Germany
;
_publ_contact_author_email bolte@chemie.uni-frankfurt.de
_publ_contact_author_fax '49 69 798 29239'
_publ_contact_author_phone '49 69 798 29136'
_publ_section_title
;
 Para-Quinone-Containing Bis(pyrazol-1-yl)methane Ligands: Coordination
 Behavior Toward CoII and a C-H Activation Reaction with CeIV
;
_journal_name_full 'Inorganic Chemistry'
_journal_page_first 7435
_journal_page_last 7445
_journal_paper_doi 10.1021/ic100754k
_journal_volume 49
_journal_year 2010
_chemical_formula_moiety 'C26 H20 N4 O2'
_chemical_formula_sum 'C26 H20 N4 O2'
_chemical_formula_weight 420.46
_chemical_name_systematic ?
_space_group_IT_number 14
_symmetry_cell_setting monoclinic
_symmetry_space_group_name_Hall '-P 2yn'
_symmetry_space_group_name_H-M 'P 1 21/n 1'
_atom_sites_solution_hydrogens geom
_atom_sites_solution_primary direct
_atom_sites_solution_secondary difmap
_audit_creation_method SHELXL-97
_cell_angle_alpha 90.00
_cell_angle_beta 100.306(6)
_cell_angle_gamma 90.00
_cell_formula_units_Z 4
_cell_length_a 13.5748(10)
_cell_length_b 8.6772(4)
_cell_length_c 18.9711(15)
_cell_measurement_reflns_used 12323
_cell_measurement_temperature 173(2)
_cell_measurement_theta_max 28.0
_cell_measurement_theta_min 3.5
_cell_volume 2198.6(3)
_computing_cell_refinement 'X-Area (Stoe & Cie, 2001)'
_computing_data_collection 'X-Area (Stoe & Cie, 2001)'
_computing_data_reduction 'X-Area (Stoe & Cie, 2001)'
_computing_molecular_graphics 'XP (Sheldrick, 2008)'
_computing_structure_refinement 'SHELXL-97 (Sheldrick, 1997)'
_computing_structure_solution 'SHELXS-97 (Sheldrick, 1990)'
_diffrn_ambient_temperature 173(2)
_diffrn_measured_fraction_theta_full 0.998
_diffrn_measured_fraction_theta_max 0.998
_diffrn_measurement_device_type 'STOE IPDS II two-circle-diffractometer'
_diffrn_measurement_method \w
_diffrn_radiation_monochromator graphite
_diffrn_radiation_source 'fine-focus sealed tube'
_diffrn_radiation_type MoK\a
_diffrn_radiation_wavelength 0.71073
_diffrn_reflns_av_R_equivalents 0.0898
_diffrn_reflns_av_sigmaI/netI 0.0623
_diffrn_reflns_limit_h_max 16
_diffrn_reflns_limit_h_min -16
_diffrn_reflns_limit_k_max 9
_diffrn_reflns_limit_k_min -10
_diffrn_reflns_limit_l_max 22
_diffrn_reflns_limit_l_min -22
_diffrn_reflns_number 20929
_diffrn_reflns_theta_full 25.00
_diffrn_reflns_theta_max 25.34
_diffrn_reflns_theta_min 3.21
_diffrn_standards_number 0
_exptl_absorpt_coefficient_mu 0.083
_exptl_absorpt_correction_type none
_exptl_crystal_colour orange-red
_exptl_crystal_density_diffrn 1.270
_exptl_crystal_density_method 'not measured'
_exptl_crystal_description block
_exptl_crystal_F_000 880
_exptl_crystal_size_max 0.35
_exptl_crystal_size_mid 0.23
_exptl_crystal_size_min 0.22
_refine_diff_density_max 0.177
_refine_diff_density_min -0.235
_refine_diff_density_rms 0.041
_refine_ls_extinction_coef 0.0184(14)
_refine_ls_extinction_expression Fc^*^=kFc[1+0.001xFc^2^\l^3^/sin(2\q)]^-1/4^
_refine_ls_extinction_method SHELXL
_refine_ls_goodness_of_fit_ref 0.914
_refine_ls_hydrogen_treatment constr
_refine_ls_matrix_type full
_refine_ls_number_parameters 290
_refine_ls_number_reflns 4024
_refine_ls_number_restraints 0
_refine_ls_restrained_S_all 0.914
_refine_ls_R_factor_all 0.0714
_refine_ls_R_factor_gt 0.0418
_refine_ls_shift/su_max 0.000
_refine_ls_shift/su_mean 0.000
_refine_ls_structure_factor_coef Fsqd
_refine_ls_weighting_details 'calc w=1/[\s^2^(Fo^2^)+(0.0498P)^2^] where P=(Fo^2^+2Fc^2^)/3'
_refine_ls_weighting_scheme calc
_refine_ls_wR_factor_gt 0.0887
_refine_ls_wR_factor_ref 0.0977
_reflns_number_gt 2765
_reflns_number_total 4024
_reflns_threshold_expression >2sigma(I)
_cod_data_source_file ic100754k_si_002_06.cif
_cod_data_source_block L4ph
_cod_depositor_comments
;
The following automatic conversions were performed:

'_symmetry_cell_setting' value 'Monoclinic' changed to 'monoclinic'
according to the built-in table from CIF Core dictionary named
'cif_core.dic' version 2.4.1 from 2010-06-29.

Automatic conversion script
Id: cif_fix_values 1646 2011-03-28 12:23:43Z adriana 
;
_cod_original_sg_symbol_H-M 'P 21/n'
_cod_database_code 4316254

loop_
_symmetry_equiv_pos_as_xyz
'x, y, z'
'-x+1/2, y+1/2, -z+1/2'
'-x, -y, -z'
'x-1/2, -y-1/2, z-1/2'

loop_
_atom_site_label
_atom_site_type_symbol
_atom_site_fract_x
_atom_site_fract_y
_atom_site_fract_z
_atom_site_U_iso_or_equiv
_atom_site_adp_type
_atom_site_occupancy
_atom_site_symmetry_multiplicity
_atom_site_calc_flag
_atom_site_refinement_flags
_atom_site_disorder_assembly
_atom_site_disorder_group
O1 O 0.27551(9) 0.65013(17) 0.32866(7) 0.0438(4) Uani 1 1 d . . .
O2 O 0.61069(10) 0.7341(2) 0.51524(7) 0.0533(4) Uani 1 1 d . . .
C1 C 0.44603(12) 0.5787(2) 0.36514(9) 0.0301(4) Uani 1 1 d . . .
C2 C 0.35246(13) 0.6638(2) 0.37239(10) 0.0355(4) Uani 1 1 d . . .
C3 C 0.35568(15) 0.7647(3) 0.43530(11) 0.0463(5) Uani 1 1 d . . .
H3 H 0.2964 0.8166 0.4418 0.056 Uiso 1 1 calc R . .
C4 C 0.43873(15) 0.7852(3) 0.48311(11) 0.0454(5) Uani 1 1 d . . .
H4 H 0.4378 0.8502 0.5232 0.054 Uiso 1 1 calc R . .
C5 C 0.53157(14) 0.7085(2) 0.47455(9) 0.0390(5) Uani 1 1 d . . .
C6 C 0.52828(13) 0.6005(2) 0.41448(9) 0.0339(4) Uani 1 1 d . . .
H6 H 0.5870 0.5439 0.4106 0.041 Uiso 1 1 calc R . .
N11 N 0.54468(10) 0.41107(18) 0.30058(8) 0.0321(4) Uani 1 1 d . . .
C11 C 0.44229(12) 0.4656(2) 0.30288(9) 0.0307(4) Uani 1 1 d . . .
N12 N 0.57901(10) 0.28051(18) 0.33636(8) 0.0319(3) Uani 1 1 d . . .
C12 C 0.37488(13) 0.3286(2) 0.31128(10) 0.0356(4) Uani 1 1 d . . .
H12A H 0.4001 0.2758 0.3566 0.053 Uiso 1 1 calc R . .
H12B H 0.3746 0.2569 0.2713 0.053 Uiso 1 1 calc R . .
H12C H 0.3066 0.3651 0.3113 0.053 Uiso 1 1 calc R . .
C13 C 0.67650(13) 0.2765(2) 0.33285(9) 0.0332(4) Uani 1 1 d . . .
C14 C 0.70429(14) 0.4045(3) 0.29584(11) 0.0445(5) Uani 1 1 d . . .
H14 H 0.7690 0.4278 0.2863 0.053 Uiso 1 1 calc R . .
C15 C 0.61899(14) 0.4886(3) 0.27646(11) 0.0419(5) Uani 1 1 d . . .
H15 H 0.6127 0.5833 0.2510 0.050 Uiso 1 1 calc R . .
N21 N 0.40607(10) 0.54584(17) 0.23566(7) 0.0305(3) Uani 1 1 d . . .
N22 N 0.43468(10) 0.69414(17) 0.22743(8) 0.0317(3) Uani 1 1 d . . .
C23 C 0.38871(12) 0.7329(2) 0.16174(9) 0.0289(4) Uani 1 1 d . . .
C24 C 0.33072(13) 0.6097(2) 0.12862(10) 0.0363(4) Uani 1 1 d . . .
H24 H 0.2909 0.6081 0.0820 0.044 Uiso 1 1 calc R . .
C25 C 0.34375(13) 0.4934(2) 0.17748(9) 0.0346(4) Uani 1 1 d . . .
H25 H 0.3143 0.3938 0.1716 0.042 Uiso 1 1 calc R . .
C31 C 0.73851(13) 0.1463(2) 0.36478(9) 0.0339(4) Uani 1 1 d . . .
C32 C 0.69503(14) 0.0056(2) 0.37637(11) 0.0432(5) Uani 1 1 d . . .
H32 H 0.6247 -0.0073 0.3631 0.052 Uiso 1 1 calc R . .
C33 C 0.75347(16) -0.1153(3) 0.40702(12) 0.0520(6) Uani 1 1 d . . .
H33 H 0.7230 -0.2110 0.4146 0.062 Uiso 1 1 calc R . .
C34 C 0.85578(15) -0.0985(3) 0.42675(12) 0.0520(6) Uani 1 1 d . . .
H34 H 0.8955 -0.1817 0.4485 0.062 Uiso 1 1 calc R . .
C35 C 0.89999(15) 0.0394(3) 0.41483(11) 0.0463(5) Uani 1 1 d . . .
H35 H 0.9705 0.0508 0.4277 0.056 Uiso 1 1 calc R . .
C36 C 0.84198(13) 0.1616(2) 0.38404(10) 0.0383(4) Uani 1 1 d . . .
H36 H 0.8730 0.2566 0.3760 0.046 Uiso 1 1 calc R . .
C41 C 0.40210(12) 0.8868(2) 0.13190(9) 0.0303(4) Uani 1 1 d . . .
C42 C 0.35038(14) 0.9253(2) 0.06446(10) 0.0383(4) Uani 1 1 d . . .
H42 H 0.3066 0.8522 0.0379 0.046 Uiso 1 1 calc R . .
C43 C 0.36199(15) 1.0697(3) 0.03530(11) 0.0458(5) Uani 1 1 d . . .
H43 H 0.3270 1.0947 -0.0113 0.055 Uiso 1 1 calc R . .
C44 C 0.42450(15) 1.1767(2) 0.07415(12) 0.0456(5) Uani 1 1 d . . .
H44 H 0.4318 1.2760 0.0546 0.055 Uiso 1 1 calc R . .
C45 C 0.47652(15) 1.1399(3) 0.14133(12) 0.0460(5) Uani 1 1 d . . .
H45 H 0.5201 1.2135 0.1678 0.055 Uiso 1 1 calc R . .
C46 C 0.46531(14) 0.9958(2) 0.17025(10) 0.0392(5) Uani 1 1 d . . .
H46 H 0.5011 0.9711 0.2166 0.047 Uiso 1 1 calc R . .

loop_
_atom_site_aniso_label
_atom_site_aniso_U_11
_atom_site_aniso_U_22
_atom_site_aniso_U_33
_atom_site_aniso_U_23
_atom_site_aniso_U_13
_atom_site_aniso_U_12
O1 0.0348(7) 0.0521(9) 0.0416(8) 0.0005(7) -0.0006(6) 0.0091(6)
O2 0.0426(8) 0.0800(12) 0.0347(8) -0.0057(7) -0.0001(6) -0.0140(7)
C1 0.0322(9) 0.0304(10) 0.0274(8) 0.0068(8) 0.0047(7) -0.0011(7)
C2 0.0334(9) 0.0392(12) 0.0325(9) 0.0048(8) 0.0025(8) 0.0027(8)
C3 0.0461(11) 0.0511(14) 0.0418(11) -0.0050(10) 0.0078(9) 0.0092(9)
C4 0.0513(12) 0.0497(14) 0.0348(10) -0.0065(10) 0.0070(9) -0.0012(10)
C5 0.0404(10) 0.0480(13) 0.0277(9) 0.0051(9) 0.0034(8) -0.0088(9)
C6 0.0312(9) 0.0384(11) 0.0311(9) 0.0054(8) 0.0032(7) -0.0002(7)
N11 0.0334(7) 0.0320(9) 0.0307(8) 0.0068(7) 0.0054(6) 0.0026(6)
C11 0.0309(8) 0.0318(11) 0.0278(9) 0.0057(8) 0.0012(7) 0.0015(7)
N12 0.0345(8) 0.0299(9) 0.0307(8) 0.0041(7) 0.0039(6) 0.0055(6)
C12 0.0360(9) 0.0344(11) 0.0350(10) 0.0067(8) 0.0026(7) -0.0021(8)
C13 0.0349(9) 0.0364(11) 0.0284(9) 0.0030(8) 0.0059(7) 0.0056(8)
C14 0.0368(10) 0.0503(14) 0.0501(12) 0.0132(10) 0.0176(9) 0.0066(9)
C15 0.0421(10) 0.0433(13) 0.0435(11) 0.0150(9) 0.0161(9) 0.0029(9)
N21 0.0346(7) 0.0278(9) 0.0273(7) 0.0020(6) 0.0009(6) -0.0006(6)
N22 0.0355(7) 0.0266(8) 0.0318(8) 0.0027(7) 0.0030(6) 0.0004(6)
C23 0.0285(8) 0.0297(10) 0.0280(9) 0.0037(8) 0.0039(7) 0.0027(7)
C24 0.0406(10) 0.0355(11) 0.0291(9) 0.0021(8) -0.0036(8) -0.0025(8)
C25 0.0374(9) 0.0294(10) 0.0341(9) 0.0006(8) -0.0019(7) -0.0039(8)
C31 0.0387(9) 0.0371(11) 0.0274(9) 0.0006(8) 0.0097(7) 0.0069(8)
C32 0.0384(10) 0.0447(13) 0.0485(11) 0.0063(10) 0.0131(9) 0.0056(9)
C33 0.0537(13) 0.0429(13) 0.0645(14) 0.0190(11) 0.0244(11) 0.0111(10)
C34 0.0477(12) 0.0575(15) 0.0542(13) 0.0183(11) 0.0183(10) 0.0221(10)
C35 0.0371(10) 0.0584(15) 0.0435(11) 0.0057(10) 0.0078(8) 0.0131(9)
C36 0.0386(10) 0.0431(12) 0.0338(10) -0.0016(9) 0.0084(8) 0.0043(8)
C41 0.0303(8) 0.0294(10) 0.0311(9) 0.0018(8) 0.0056(7) 0.0015(7)
C42 0.0454(10) 0.0336(11) 0.0340(10) 0.0051(9) 0.0023(8) -0.0015(8)
C43 0.0548(12) 0.0429(13) 0.0385(11) 0.0147(10) 0.0047(9) 0.0005(10)
C44 0.0499(11) 0.0347(12) 0.0532(13) 0.0125(10) 0.0122(10) -0.0035(9)
C45 0.0491(11) 0.0362(12) 0.0524(13) 0.0019(10) 0.0080(9) -0.0100(9)
C46 0.0410(10) 0.0372(12) 0.0374(10) 0.0042(9) 0.0019(8) -0.0005(8)

loop_
_atom_type_symbol
_atom_type_description
_atom_type_scat_dispersion_real
_atom_type_scat_dispersion_imag
_atom_type_scat_source
C C 0.0033 0.0016 'International Tables Vol C Tables 4.2.6.8 and 6.1.1.4'
H H 0.0000 0.0000 'International Tables Vol C Tables 4.2.6.8 and 6.1.1.4'
N N 0.0061 0.0033 'International Tables Vol C Tables 4.2.6.8 and 6.1.1.4'
O O 0.0106 0.0060 'International Tables Vol C Tables 4.2.6.8 and 6.1.1.4'

loop_
_geom_angle_atom_site_label_1
_geom_angle_atom_site_label_2
_geom_angle_atom_site_label_3
_geom_angle
_geom_angle_site_symmetry_1
_geom_angle_site_symmetry_3
_geom_angle_publ_flag
C6 C1 C2 118.84(17) . . ?
C6 C1 C11 122.69(16) . . ?
C2 C1 C11 118.44(15) . . ?
O1 C2 C3 120.46(17) . . ?
O1 C2 C1 121.85(17) . . ?
C3 C2 C1 117.69(16) . . ?
C4 C3 C2 122.11(18) . . ?
C4 C3 H3 118.9 . . ?
C2 C3 H3 118.9 . . ?
C3 C4 C5 120.54(19) . . ?
C3 C4 H4 119.7 . . ?
C5 C4 H4 119.7 . . ?
O2 C5 C4 121.63(19) . . ?
O2 C5 C6 120.35(18) . . ?
C4 C5 C6 118.01(17) . . ?
C1 C6 C5 122.62(17) . . ?
C1 C6 H6 118.7 . . ?
C5 C6 H6 118.7 . . ?
C15 N11 N12 111.84(14) . . ?
C15 N11 C11 127.68(15) . . ?
N12 N11 C11 119.52(13) . . ?
N21 C11 N11 107.40(13) . . ?
N21 C11 C12 110.40(14) . . ?
N11 C11 C12 109.81(15) . . ?
N21 C11 C1 109.16(14) . . ?
N11 C11 C1 109.09(13) . . ?
C12 C11 C1 110.90(14) . . ?
C13 N12 N11 104.51(14) . . ?
C11 C12 H12A 109.5 . . ?
C11 C12 H12B 109.5 . . ?
H12A C12 H12B 109.5 . . ?
C11 C12 H12C 109.5 . . ?
H12A C12 H12C 109.5 . . ?
H12B C12 H12C 109.5 . . ?
N12 C13 C14 111.22(16) . . ?
N12 C13 C31 119.82(16) . . ?
C14 C13 C31 128.96(16) . . ?
C15 C14 C13 105.53(16) . . ?
C15 C14 H14 127.2 . . ?
C13 C14 H14 127.2 . . ?
N11 C15 C14 106.88(17) . . ?
N11 C15 H15 126.6 . . ?
C14 C15 H15 126.6 . . ?
C25 N21 N22 112.12(14) . . ?
C25 N21 C11 128.32(15) . . ?
N22 N21 C11 119.55(14) . . ?
C23 N22 N21 104.51(14) . . ?
N22 C23 C24 110.88(16) . . ?
N22 C23 C41 121.22(15) . . ?
C24 C23 C41 127.90(15) . . ?
C25 C24 C23 105.39(16) . . ?
C25 C24 H24 127.3 . . ?
C23 C24 H24 127.3 . . ?
N21 C25 C24 107.10(16) . . ?
N21 C25 H25 126.5 . . ?
C24 C25 H25 126.5 . . ?
C32 C31 C36 118.62(18) . . ?
C32 C31 C13 120.73(16) . . ?
C36 C31 C13 120.66(18) . . ?
C33 C32 C31 120.40(18) . . ?
C33 C32 H32 119.8 . . ?
C31 C32 H32 119.8 . . ?
C32 C33 C34 120.6(2) . . ?
C32 C33 H33 119.7 . . ?
C34 C33 H33 119.7 . . ?
C35 C34 C33 119.66(19) . . ?
C35 C34 H34 120.2 . . ?
C33 C34 H34 120.2 . . ?
C34 C35 C36 120.22(19) . . ?
C34 C35 H35 119.9 . . ?
C36 C35 H35 119.9 . . ?
C35 C36 C31 120.5(2) . . ?
C35 C36 H36 119.8 . . ?
C31 C36 H36 119.8 . . ?
C42 C41 C46 118.86(17) . . ?
C42 C41 C23 119.71(16) . . ?
C46 C41 C23 121.43(16) . . ?
C41 C42 C43 120.64(18) . . ?
C41 C42 H42 119.7 . . ?
C43 C42 H42 119.7 . . ?
C44 C43 C42 119.79(19) . . ?
C44 C43 H43 120.1 . . ?
C42 C43 H43 120.1 . . ?
C43 C44 C45 120.2(2) . . ?
C43 C44 H44 119.9 . . ?
C45 C44 H44 119.9 . . ?
C44 C45 C46 120.02(19) . . ?
C44 C45 H45 120.0 . . ?
C46 C45 H45 120.0 . . ?
C45 C46 C41 120.50(18) . . ?
C45 C46 H46 119.8 . . ?
C41 C46 H46 119.8 . . ?

loop_
_geom_bond_atom_site_label_1
_geom_bond_atom_site_label_2
_geom_bond_distance
_geom_bond_site_symmetry_2
_geom_bond_publ_flag
O1 C2 1.218(2) . ?
O2 C5 1.226(2) . ?
C1 C6 1.336(2) . ?
C1 C2 1.497(2) . ?
C1 C11 1.529(3) . ?
C2 C3 1.474(3) . ?
C3 C4 1.326(3) . ?
C3 H3 0.9500 . ?
C4 C5 1.459(3) . ?
C4 H4 0.9500 . ?
C5 C6 1.470(3) . ?
C6 H6 0.9500 . ?
N11 C15 1.358(2) . ?
N11 N12 1.360(2) . ?
N11 C11 1.476(2) . ?
C11 N21 1.459(2) . ?
C11 C12 1.526(3) . ?
N12 C13 1.337(2) . ?
C12 H12A 0.9800 . ?
C12 H12B 0.9800 . ?
C12 H12C 0.9800 . ?
C13 C14 1.401(3) . ?
C13 C31 1.473(3) . ?
C14 C15 1.362(3) . ?
C14 H14 0.9500 . ?
C15 H15 0.9500 . ?
N21 C25 1.344(2) . ?
N21 N22 1.361(2) . ?
N22 C23 1.333(2) . ?
C23 C24 1.407(3) . ?
C23 C41 1.474(2) . ?
C24 C25 1.361(3) . ?
C24 H24 0.9500 . ?
C25 H25 0.9500 . ?
C31 C32 1.390(3) . ?
C31 C36 1.393(3) . ?
C32 C33 1.379(3) . ?
C32 H32 0.9500 . ?
C33 C34 1.380(3) . ?
C33 H33 0.9500 . ?
C34 C35 1.375(3) . ?
C34 H34 0.9500 . ?
C35 C36 1.387(3) . ?
C35 H35 0.9500 . ?
C36 H36 0.9500 . ?
C41 C42 1.386(3) . ?
C41 C46 1.391(3) . ?
C42 C43 1.390(3) . ?
C42 H42 0.9500 . ?
C43 C44 1.379(3) . ?
C43 H43 0.9500 . ?
C44 C45 1.379(3) . ?
C44 H44 0.9500 . ?
C45 C46 1.385(3) . ?
C45 H45 0.9500 . ?
C46 H46 0.9500 . ?

loop_
_geom_torsion_atom_site_label_1
_geom_torsion_atom_site_label_2
_geom_torsion_atom_site_label_3
_geom_torsion_atom_site_label_4
_geom_torsion
_geom_torsion_site_symmetry_1
_geom_torsion_site_symmetry_2
_geom_torsion_site_symmetry_3
_geom_torsion_site_symmetry_4
_geom_torsion_publ_flag
C6 C1 C2 O1 179.10(18) . . . . ?
C11 C1 C2 O1 -3.1(3) . . . . ?
C6 C1 C2 C3 -1.7(3) . . . . ?
C11 C1 C2 C3 176.12(16) . . . . ?
O1 C2 C3 C4 -178.4(2) . . . . ?
C1 C2 C3 C4 2.4(3) . . . . ?
C2 C3 C4 C5 0.6(3) . . . . ?
C3 C4 C5 O2 174.8(2) . . . . ?
C3 C4 C5 C6 -4.2(3) . . . . ?
C2 C1 C6 C5 -1.9(3) . . . . ?
C11 C1 C6 C5 -179.62(16) . . . . ?
O2 C5 C6 C1 -174.12(18) . . . . ?
C4 C5 C6 C1 4.9(3) . . . . ?
C15 N11 C11 N21 42.2(2) . . . . ?
N12 N11 C11 N21 -149.94(15) . . . . ?
C15 N11 C11 C12 162.31(18) . . . . ?
N12 N11 C11 C12 -29.9(2) . . . . ?
C15 N11 C11 C1 -76.0(2) . . . . ?
N12 N11 C11 C1 91.87(18) . . . . ?
C6 C1 C11 N21 -126.80(17) . . . . ?
C2 C1 C11 N21 55.50(19) . . . . ?
C6 C1 C11 N11 -9.7(2) . . . . ?
C2 C1 C11 N11 172.58(15) . . . . ?
C6 C1 C11 C12 111.35(18) . . . . ?
C2 C1 C11 C12 -66.4(2) . . . . ?
C15 N11 N12 C13 -1.2(2) . . . . ?
C11 N11 N12 C13 -170.81(15) . . . . ?
N11 N12 C13 C14 0.7(2) . . . . ?
N11 N12 C13 C31 -178.29(15) . . . . ?
N12 C13 C14 C15 0.0(2) . . . . ?
C31 C13 C14 C15 178.88(19) . . . . ?
N12 N11 C15 C14 1.2(2) . . . . ?
C11 N11 C15 C14 169.81(17) . . . . ?
C13 C14 C15 N11 -0.7(2) . . . . ?
N11 C11 N21 C25 100.72(19) . . . . ?
C12 C11 N21 C25 -19.0(2) . . . . ?
C1 C11 N21 C25 -141.13(17) . . . . ?
N11 C11 N21 N22 -80.47(18) . . . . ?
C12 C11 N21 N22 159.82(14) . . . . ?
C1 C11 N21 N22 37.67(19) . . . . ?
C25 N21 N22 C23 -0.43(18) . . . . ?
C11 N21 N22 C23 -179.41(14) . . . . ?
N21 N22 C23 C24 0.30(18) . . . . ?
N21 N22 C23 C41 -179.13(14) . . . . ?
N22 C23 C24 C25 -0.1(2) . . . . ?
C41 C23 C24 C25 179.30(16) . . . . ?
N22 N21 C25 C24 0.4(2) . . . . ?
C11 N21 C25 C24 179.27(16) . . . . ?
C23 C24 C25 N21 -0.2(2) . . . . ?
N12 C13 C31 C32 22.1(3) . . . . ?
C14 C13 C31 C32 -156.7(2) . . . . ?
N12 C13 C31 C36 -157.85(17) . . . . ?
C14 C13 C31 C36 23.4(3) . . . . ?
C36 C31 C32 C33 0.7(3) . . . . ?
C13 C31 C32 C33 -179.29(18) . . . . ?
C31 C32 C33 C34 0.1(3) . . . . ?
C32 C33 C34 C35 -0.9(3) . . . . ?
C33 C34 C35 C36 0.9(3) . . . . ?
C34 C35 C36 C31 -0.1(3) . . . . ?
C32 C31 C36 C35 -0.7(3) . . . . ?
C13 C31 C36 C35 179.28(17) . . . . ?
N22 C23 C41 C42 -177.68(16) . . . . ?
C24 C23 C41 C42 3.0(3) . . . . ?
N22 C23 C41 C46 1.9(2) . . . . ?
C24 C23 C41 C46 -177.47(18) . . . . ?
C46 C41 C42 C43 0.5(3) . . . . ?
C23 C41 C42 C43 -179.95(17) . . . . ?
C41 C42 C43 C44 -0.9(3) . . . . ?
C42 C43 C44 C45 0.9(3) . . . . ?
C43 C44 C45 C46 -0.6(3) . . . . ?
C44 C45 C46 C41 0.3(3) . . . . ?
C42 C41 C46 C45 -0.2(3) . . . . ?
C23 C41 C46 C45 -179.75(17) . . . . ?

loop_
_cod_related_entry_id
_cod_related_entry_database
_cod_related_entry_code
1 ChemSpider 30661007
